data_7252079
loop_
_publ_author_name
'Schultheis, Axel'
'Merz, Klaus'
'Tenberg, Vico'
'Lorenz, Heike'

_publ_section_title
;
 Solid--liquid equilibria in the aqueous chiral homophenylalanine system
 and solid-state characterisation of the racemic species
;
_journal_issue 18
_journal_name_full CrystEngComm
_journal_page_first 2937
_journal_page_last 2946
_journal_paper_doi 10.1039/D6CE00109B
_journal_volume 28
_journal_year 2026
_chemical_formula_sum 'C10 H13 N O2'
_chemical_formula_weight 179.21
_space_group_crystal_system monoclinic
_space_group_IT_number 14
_space_group_name_Hall '-P 2ybc'
_space_group_name_H-M_alt 'P 1 21/c 1'
_atom_sites_solution_hydrogens mixed
_audit_creation_method SHELXL-2018/3
_audit_update_record
;
2025-06-11 deposited with the CCDC.	2026-03-20 downloaded from the CCDC.
;
_cell_angle_alpha 90
_cell_angle_beta 102.994(2)
_cell_angle_gamma 90
_cell_formula_units_Z 4
_cell_length_a 20.2865(5)
_cell_length_b 4.81140(10)
_cell_length_c 9.8103(2)
_cell_measurement_reflns_used 6111
_cell_measurement_temperature 100(2)
_cell_measurement_theta_max 76.48
_cell_measurement_theta_min 4.474
_cell_volume 933.03(4)
_computing_structure_refinement 'SHELXL-2018/3 (Sheldrick, 2018)'
_computing_structure_solution 'SHELXT 2018/2 (Sheldrick, 2018)'
_diffrn_ambient_temperature 100(2)
_diffrn_measured_fraction_theta_full 0.994
_diffrn_measured_fraction_theta_max 0.914
_diffrn_measurement_device_type 'Rigaku Synergy'
_diffrn_radiation_type CuK\a
_diffrn_radiation_wavelength 1.54184
_diffrn_reflns_av_R_equivalents 0.0349
_diffrn_reflns_av_unetI/netI 0.0326
_diffrn_reflns_Laue_measured_fraction_full 0.994
_diffrn_reflns_Laue_measured_fraction_max 0.914
_diffrn_reflns_limit_h_max 25
_diffrn_reflns_limit_h_min -23
_diffrn_reflns_limit_k_max 5
_diffrn_reflns_limit_k_min -5
_diffrn_reflns_limit_l_max 7
_diffrn_reflns_limit_l_min -11
_diffrn_reflns_number 6111
_diffrn_reflns_point_group_measured_fraction_full 0.994
_diffrn_reflns_point_group_measured_fraction_max 0.914
_diffrn_reflns_theta_full 67.684
_diffrn_reflns_theta_max 76.469
_diffrn_reflns_theta_min 4.474
_exptl_absorpt_coefficient_mu 0.724
_exptl_crystal_colour colorless
_exptl_crystal_density_diffrn 1.276
_exptl_crystal_description plate
_exptl_crystal_F_000 384
_refine_diff_density_max 0.348
_refine_diff_density_min -0.238
_refine_diff_density_rms 0.046
_refine_ls_extinction_method none
_refine_ls_goodness_of_fit_ref 1.048
_refine_ls_hydrogen_treatment constr
_refine_ls_matrix_type full
_refine_ls_number_parameters 118
_refine_ls_number_reflns 1789
_refine_ls_number_restraints 0
_refine_ls_restrained_S_all 1.048
_refine_ls_R_factor_all 0.0461
_refine_ls_R_factor_gt 0.0425
_refine_ls_shift/su_max 0.000
_refine_ls_shift/su_mean 0.000
_refine_ls_structure_factor_coef Fsqd
_refine_ls_weighting_details 'w=1/[\s^2^(Fo^2^)+(0.0701P)^2^+0.3464P] where P=(Fo^2^+2Fc^2^)/3'
_refine_ls_weighting_scheme calc
_refine_ls_wR_factor_gt 0.1197
_refine_ls_wR_factor_ref 0.1233
_reflns_Friedel_coverage 0.000
_reflns_number_gt 1601
_reflns_number_total 1789
_reflns_threshold_expression 'I > 2\s(I)'
_cod_data_source_file d6ce00109b2.cif
_cod_data_source_block km-20-02-24a_auto
_cod_original_sg_symbol_H-M 'P 21/c'
_cod_database_code 7252079
_shelx_shelxl_version_number 2018/3
_shelx_space_group_comment
;
The symmetry employed for this shelxl refinement is uniquely defined
by the following loop, which should always be used as a source of
symmetry information in preference to the above space-group names.
They are only intended as comments.
;

loop_
_space_group_symop_operation_xyz
'x, y, z'
'-x, y+1/2, -z+1/2'
'-x, -y, -z'
'x, -y-1/2, z-1/2'

loop_
_atom_site_label
_atom_site_type_symbol
_atom_site_fract_x
_atom_site_fract_y
_atom_site_fract_z
_atom_site_U_iso_or_equiv
_atom_site_adp_type
_atom_site_occupancy
_atom_site_site_symmetry_order
_atom_site_calc_flag
_atom_site_refinement_flags_posn
_atom_site_refinement_flags_adp
_atom_site_refinement_flags_occupancy
_atom_site_disorder_assembly
_atom_site_disorder_group
O11 O 0.05335(4) 0.81832(19) 0.22131(9) 0.0187(3) Uani 1 1 d . . . . .
O12 O 0.10142(5) 0.5552(2) 0.08207(9) 0.0218(3) Uani 1 1 d . . . . .
N13 N 0.07573(5) 0.4435(2) 0.42784(11) 0.0174(3) Uani 1 1 d . . . . .
H13A H 0.031012 0.428297 0.386379 0.021 Uiso 1 1 d R U . . .
H13B H 0.087692 0.304917 0.491729 0.021 Uiso 1 1 d R U . . .
H13C H 0.083592 0.611056 0.471549 0.021 Uiso 1 1 d R U . . .
C1 C 0.29908(7) 0.4221(3) 0.56158(14) 0.0254(3) Uani 1 1 d . . . . .
C2 C 0.34776(8) 0.2941(4) 0.50453(18) 0.0384(4) Uani 1 1 d . . . . .
H2 H 0.334506 0.157518 0.433724 0.046 Uiso 1 1 calc R U . . .
C3 C 0.41564(9) 0.3624(4) 0.5493(2) 0.0457(5) Uani 1 1 d . . . . .
H3 H 0.448447 0.273026 0.508986 0.055 Uiso 1 1 calc R U . . .
C4 C 0.43552(8) 0.5597(4) 0.65203(19) 0.0407(4) Uani 1 1 d . . . . .
H4 H 0.482014 0.605507 0.683486 0.049 Uiso 1 1 calc R U . . .
C5 C 0.38784(9) 0.6893(4) 0.7085(2) 0.0445(5) Uani 1 1 d . . . . .
H5 H 0.401283 0.826850 0.778732 0.053 Uiso 1 1 calc R U . . .
C6 C 0.31989(8) 0.6209(4) 0.66366(18) 0.0352(4) Uani 1 1 d . . . . .
H6 H 0.287287 0.712186 0.703786 0.042 Uiso 1 1 calc R U . . .
C7 C 0.22495(7) 0.3491(4) 0.51399(17) 0.0319(4) Uani 1 1 d . . . . .
H7A H 0.201587 0.393989 0.589628 0.038 Uiso 1 1 calc R U . . .
H7B H 0.220473 0.146667 0.496141 0.038 Uiso 1 1 calc R U . . .
C8 C 0.19062(6) 0.5061(3) 0.38093(13) 0.0192(3) Uani 1 1 d . . . . .
H8A H 0.216987 0.475065 0.308745 0.023 Uiso 1 1 calc R U . . .
H8B H 0.191988 0.707600 0.401893 0.023 Uiso 1 1 calc R U . . .
C9 C 0.11707(6) 0.4216(3) 0.32059(12) 0.0165(3) Uani 1 1 d . . . . .
H9 H 0.115871 0.225459 0.286445 0.020 Uiso 1 1 calc R U . . .
C10 C 0.08701(6) 0.6135(3) 0.19730(13) 0.0160(3) Uani 1 1 d . . . . .

loop_
_atom_site_aniso_label
_atom_site_aniso_U_11
_atom_site_aniso_U_22
_atom_site_aniso_U_33
_atom_site_aniso_U_23
_atom_site_aniso_U_13
_atom_site_aniso_U_12
O11 0.0211(5) 0.0176(5) 0.0165(5) -0.0003(3) 0.0025(3) 0.0015(4)
O12 0.0317(6) 0.0211(5) 0.0134(5) 0.0000(3) 0.0065(4) 0.0021(4)
N13 0.0189(6) 0.0192(6) 0.0135(5) 0.0010(4) 0.0022(4) -0.0009(4)
C1 0.0216(7) 0.0274(8) 0.0238(7) 0.0089(5) -0.0019(5) -0.0005(6)
C2 0.0345(9) 0.0394(10) 0.0384(9) -0.0095(7) 0.0018(7) 0.0018(7)
C3 0.0283(9) 0.0532(12) 0.0570(12) 0.0015(9) 0.0125(8) 0.0094(8)
C4 0.0207(8) 0.0479(11) 0.0477(10) 0.0105(8) -0.0047(7) -0.0047(7)
C5 0.0401(10) 0.0478(11) 0.0403(10) -0.0110(8) -0.0026(7) -0.0103(8)
C6 0.0294(8) 0.0412(10) 0.0346(8) -0.0037(7) 0.0059(6) 0.0016(7)
C7 0.0237(7) 0.0342(9) 0.0323(8) 0.0131(6) -0.0049(6) -0.0049(6)
C8 0.0186(7) 0.0210(7) 0.0171(6) 0.0017(5) 0.0020(5) -0.0009(5)
C9 0.0195(6) 0.0165(6) 0.0133(6) -0.0007(4) 0.0034(5) -0.0002(5)
C10 0.0163(6) 0.0164(6) 0.0144(6) -0.0008(5) 0.0016(5) -0.0028(5)

loop_
_atom_type_symbol
_atom_type_description
_atom_type_scat_dispersion_real
_atom_type_scat_dispersion_imag
_atom_type_scat_source
C C 0.0181 0.0091 'International Tables Vol C Tables 4.2.6.8 and 6.1.1.4'
H H 0.0000 0.0000 'International Tables Vol C Tables 4.2.6.8 and 6.1.1.4'
N N 0.0311 0.0180 'International Tables Vol C Tables 4.2.6.8 and 6.1.1.4'
O O 0.0492 0.0322 'International Tables Vol C Tables 4.2.6.8 and 6.1.1.4'

loop_
_geom_angle_atom_site_label_1
_geom_angle_atom_site_label_2
_geom_angle_atom_site_label_3
_geom_angle
_geom_angle_site_symmetry_1
_geom_angle_site_symmetry_3
_geom_angle_publ_flag
C9 N13 H13A 110.0 . . ?
C9 N13 H13B 109.2 . . ?
H13A N13 H13B 109.5 . . ?
C9 N13 H13C 109.2 . . ?
H13A N13 H13C 109.5 . . ?
H13B N13 H13C 109.5 . . ?
C6 C1 C2 118.16(14) . . ?
C6 C1 C7 120.36(14) . . ?
C2 C1 C7 121.48(15) . . ?
C3 C2 C1 120.94(16) . . ?
C3 C2 H2 119.5 . . ?
C1 C2 H2 119.5 . . ?
C2 C3 C4 120.09(17) . . ?
C2 C3 H3 120.0 . . ?
C4 C3 H3 120.0 . . ?
C5 C4 C3 119.54(15) . . ?
C5 C4 H4 120.2 . . ?
C3 C4 H4 120.2 . . ?
C4 C5 C6 120.35(17) . . ?
C4 C5 H5 119.8 . . ?
C6 C5 H5 119.8 . . ?
C5 C6 C1 120.91(16) . . ?
C5 C6 H6 119.5 . . ?
C1 C6 H6 119.5 . . ?
C1 C7 C8 112.22(12) . . ?
C1 C7 H7A 109.2 . . ?
C8 C7 H7A 109.2 . . ?
C1 C7 H7B 109.2 . . ?
C8 C7 H7B 109.2 . . ?
H7A C7 H7B 107.9 . . ?
C7 C8 C9 114.50(11) . . ?
C7 C8 H8A 108.6 . . ?
C9 C8 H8A 108.6 . . ?
C7 C8 H8B 108.6 . . ?
C9 C8 H8B 108.6 . . ?
H8A C8 H8B 107.6 . . ?
N13 C9 C10 109.09(10) . . ?
N13 C9 C8 111.26(10) . . ?
C10 C9 C8 108.97(10) . . ?
N13 C9 H9 109.2 . . ?
C10 C9 H9 109.2 . . ?
C8 C9 H9 109.2 . . ?
O12 C10 O11 126.17(12) . . ?
O12 C10 C9 116.20(11) . . ?
O11 C10 C9 117.55(11) . . ?

loop_
_geom_bond_atom_site_label_1
_geom_bond_atom_site_label_2
_geom_bond_distance
_geom_bond_site_symmetry_2
_geom_bond_publ_flag
O11 C10 1.2511(16) . ?
O12 C10 1.2612(15) . ?
N13 C9 1.4894(15) . ?
N13 H13A 0.9099 . ?
N13 H13B 0.9101 . ?
N13 H13C 0.9100 . ?
C1 C6 1.381(2) . ?
C1 C2 1.384(2) . ?
C1 C7 1.512(2) . ?
C2 C3 1.387(3) . ?
C2 H2 0.9500 . ?
C3 C4 1.377(3) . ?
C3 H3 0.9500 . ?
C4 C5 1.368(3) . ?
C4 H4 0.9500 . ?
C5 C6 1.389(2) . ?
C5 H5 0.9500 . ?
C6 H6 0.9500 . ?
C7 C8 1.5333(18) . ?
C7 H7A 0.9900 . ?
C7 H7B 0.9900 . ?
C8 C9 1.5313(17) . ?
C8 H8A 0.9900 . ?
C8 H8B 0.9900 . ?
C9 C10 1.5346(17) . ?
C9 H9 1.0000 . ?

loop_
_geom_torsion_atom_site_label_1
_geom_torsion_atom_site_label_2
_geom_torsion_atom_site_label_3
_geom_torsion_atom_site_label_4
_geom_torsion
_geom_torsion_site_symmetry_1
_geom_torsion_site_symmetry_2
_geom_torsion_site_symmetry_3
_geom_torsion_site_symmetry_4
_geom_torsion_publ_flag
C6 C1 C2 C3 0.4(3) . . . . ?
C7 C1 C2 C3 -179.87(16) . . . . ?
C1 C2 C3 C4 0.1(3) . . . . ?
C2 C3 C4 C5 -0.6(3) . . . . ?
C3 C4 C5 C6 0.6(3) . . . . ?
C4 C5 C6 C1 -0.1(3) . . . . ?
C2 C1 C6 C5 -0.4(3) . . . . ?
C7 C1 C6 C5 179.85(15) . . . . ?
C6 C1 C7 C8 96.55(17) . . . . ?
C2 C1 C7 C8 -83.18(19) . . . . ?
C1 C7 C8 C9 174.90(12) . . . . ?
C7 C8 C9 N13 54.13(15) . . . . ?
C7 C8 C9 C10 174.45(12) . . . . ?
N13 C9 C10 O12 -157.86(11) . . . . ?
C8 C9 C10 O12 80.49(14) . . . . ?
N13 C9 C10 O11 25.26(15) . . . . ?
C8 C9 C10 O11 -96.39(13) . . . . ?
